data_8106651
loop_
_publ_author_name
'Wang, Peizhi'
'Wang, Peiyu'
'Bai, Ming'

_publ_section_title
;
 Crystal structure of tetrapropylammonium hydrogen carbonate, C13H29NO3
;
_journal_issue 5
_journal_name_full 'Zeitschrift f\"ur Kristallographie - New Crystal Structures'
_journal_page_first 713
_journal_page_last 714
_journal_paper_doi 10.1515/ncrs-2016-0361
_journal_volume 232
_journal_year 2017
_chemical_formula_moiety 'C12 H28 N, C H O3'
_chemical_formula_sum 'C13 H29 N O3'
_chemical_formula_weight 247.37
_space_group_crystal_system monoclinic
_space_group_IT_number 14
_space_group_name_Hall '-P 2yn'
_space_group_name_H-M_alt 'P 1 21/n 1'
_atom_sites_solution_hydrogens mixed
_cell_angle_alpha 90
_cell_angle_beta 93.824(3)
_cell_angle_gamma 90
_cell_formula_units_Z 4
_cell_length_a 8.9493(3)
_cell_length_b 15.2470(7)
_cell_length_c 11.3846(5)
_cell_measurement_reflns_used 2359
_cell_measurement_temperature 296(2)
_cell_measurement_theta_max 24.0
_cell_measurement_theta_min 2.24
_cell_volume 1549.97(11)
_computing_structure_refinement 'SHELXL-2014/7 (Sheldrick, 2014)'
_diffrn_ambient_temperature 296(2)
_diffrn_measured_fraction_theta_full 0.970
_diffrn_measured_fraction_theta_max 0.935
_diffrn_measurement_device_type 'CCD area detector'
_diffrn_measurement_method 'phi and omega scans'
_diffrn_radiation_type MoK\a
_diffrn_radiation_wavelength 0.71073
_diffrn_reflns_av_R_equivalents 0.0236
_diffrn_reflns_av_unetI/netI 0.0281
_diffrn_reflns_Laue_measured_fraction_full 0.970
_diffrn_reflns_Laue_measured_fraction_max 0.935
_diffrn_reflns_limit_h_max 11
_diffrn_reflns_limit_h_min -12
_diffrn_reflns_limit_k_max 20
_diffrn_reflns_limit_k_min -12
_diffrn_reflns_limit_l_max 15
_diffrn_reflns_limit_l_min -15
_diffrn_reflns_number 9797
_diffrn_reflns_point_group_measured_fraction_full 0.970
_diffrn_reflns_point_group_measured_fraction_max 0.935
_diffrn_reflns_theta_full 25.242
_diffrn_reflns_theta_max 29.261
_diffrn_reflns_theta_min 2.236
_exptl_absorpt_coefficient_mu 0.073
_exptl_absorpt_correction_type multi-scan
_exptl_absorpt_process_details SADABS
_exptl_crystal_colour colorless
_exptl_crystal_density_diffrn 1.060
_exptl_crystal_description block
_exptl_crystal_F_000 552
_exptl_crystal_size_max 0.630
_exptl_crystal_size_mid 0.230
_exptl_crystal_size_min 0.160
_refine_diff_density_max 0.194
_refine_diff_density_min -0.137
_refine_diff_density_rms 0.029
_refine_ls_extinction_coef .
_refine_ls_extinction_method none
_refine_ls_goodness_of_fit_ref 0.892
_refine_ls_hydrogen_treatment mixed
_refine_ls_matrix_type full
_refine_ls_number_parameters 157
_refine_ls_number_reflns 3952
_refine_ls_number_restraints 1
_refine_ls_restrained_S_all 0.892
_refine_ls_R_factor_all 0.0861
_refine_ls_R_factor_gt 0.0501
_refine_ls_shift/su_max 0.000
_refine_ls_shift/su_mean 0.000
_refine_ls_structure_factor_coef Fsqd
_refine_ls_weighting_details 'w=1/[\s^2^(Fo^2^)+(0.1079P)^2^+0.2169P] where P=(Fo^2^+2Fc^2^)/3'
_refine_ls_weighting_scheme calc
_refine_ls_wR_factor_gt 0.1516
_refine_ls_wR_factor_ref 0.1849
_reflns_Friedel_coverage 0.000
_reflns_Friedel_fraction_full .
_reflns_Friedel_fraction_max .
_reflns_number_gt 2349
_reflns_number_total 3952
_reflns_threshold_expression 'I > 2\s(I)'
_cod_data_source_file suppl_ncrs-2016-0361_suppl.cif
_cod_data_source_block 1
_cod_original_sg_symbol_H-M 'P 21/n'
_cod_database_code 8106651
_shelx_space_group_comment
;
The symmetry employed for this shelxl refinement is uniquely defined
by the following loop, which should always be used as a source of
symmetry information in preference to the above space-group names.
They are only intended as comments.
;
_shelx_estimated_absorpt_t_min 0.955
_shelx_estimated_absorpt_t_max 0.988
_publcif_info_exptl_table_max_cols 4
_publcif_info_exptl_table_use_headnotes n
_publcif_funding_html
;
;

loop_
_space_group_symop_operation_xyz
'x, y, z'
'-x+1/2, y+1/2, -z+1/2'
'-x, -y, -z'
'x-1/2, -y-1/2, z-1/2'

loop_
_atom_site_label
_atom_site_type_symbol
_atom_site_fract_x
_atom_site_fract_y
_atom_site_fract_z
_atom_site_U_iso_or_equiv
_atom_site_adp_type
_atom_site_occupancy
_atom_site_site_symmetry_order
_atom_site_calc_flag
_atom_site_refinement_flags_posn
_atom_site_refinement_flags_adp
_atom_site_refinement_flags_occupancy
_atom_site_disorder_assembly
_atom_site_disorder_group
N1 N 0.43982(12) 0.18151(8) 0.33509(11) 0.0507(3) Uani 1 1 d . . . . .
O1 O 0.79934(13) 0.15561(9) 0.59696(12) 0.0754(4) Uani 1 1 d . . . . .
C1 C 0.87660(16) 0.09700(10) 0.55733(13) 0.0522(4) Uani 1 1 d . . . . .
C2 C 0.48567(17) 0.27684(10) 0.34774(15) 0.0580(4) Uani 1 1 d . . . . .
H2A H 0.4658 0.3054 0.2722 0.070 Uiso 1 1 calc R U . . .
H2B H 0.4225 0.3046 0.4030 0.070 Uiso 1 1 calc R U . . .
O2 O 1.01890(12) 0.09122(9) 0.59053(12) 0.0748(4) Uani 1 1 d D . . . .
H2 H 1.068(3) 0.0488(12) 0.559(2) 0.112 Uiso 1 1 d D U . . .
C3 C 0.6472(2) 0.29346(13) 0.38875(19) 0.0743(5) Uani 1 1 d . . . . .
H3A H 0.7126 0.2707 0.3314 0.089 Uiso 1 1 calc R U . . .
H3B H 0.6708 0.2638 0.4630 0.089 Uiso 1 1 calc R U . . .
O3 O 0.82120(12) 0.03938(9) 0.48362(11) 0.0720(4) Uani 1 1 d . . . . .
C4 C 0.6715(3) 0.39138(14) 0.4038(2) 0.0903(7) Uani 1 1 d . . . . .
H4A H 0.7740 0.4023 0.4298 0.135 Uiso 1 1 calc R U . . .
H4B H 0.6488 0.4203 0.3298 0.135 Uiso 1 1 calc R U . . .
H4C H 0.6071 0.4134 0.4611 0.135 Uiso 1 1 calc R U . . .
C5 C 0.46433(16) 0.13174(11) 0.45125(14) 0.0538(4) Uani 1 1 d . . . . .
H5A H 0.4263 0.0726 0.4394 0.065 Uiso 1 1 calc R U . . .
H5B H 0.5713 0.1273 0.4705 0.065 Uiso 1 1 calc R U . . .
C6 C 0.3934(2) 0.17040(13) 0.55533(16) 0.0696(5) Uani 1 1 d . . . . .
H6A H 0.2855 0.1724 0.5401 0.083 Uiso 1 1 calc R U . . .
H6B H 0.4293 0.2298 0.5689 0.083 Uiso 1 1 calc R U . . .
C7 C 0.4331(2) 0.11458(15) 0.66253(17) 0.0818(6) Uani 1 1 d . . . . .
H7A H 0.3880 0.1390 0.7294 0.123 Uiso 1 1 calc R U . . .
H7B H 0.3965 0.0560 0.6488 0.123 Uiso 1 1 calc R U . . .
H7C H 0.5399 0.1132 0.6775 0.123 Uiso 1 1 calc R U . . .
C8 C 0.53310(17) 0.13477(11) 0.24813(15) 0.0585(4) Uani 1 1 d . . . . .
H8A H 0.6359 0.1326 0.2809 0.070 Uiso 1 1 calc R U . . .
H8B H 0.4978 0.0748 0.2403 0.070 Uiso 1 1 calc R U . . .
C9 C 0.5321(2) 0.17463(13) 0.12693(17) 0.0721(5) Uani 1 1 d . . . . .
H9A H 0.5742 0.2332 0.1321 0.086 Uiso 1 1 calc R U . . .
H9B H 0.4299 0.1791 0.0933 0.086 Uiso 1 1 calc R U . . .
C10 C 0.6232(2) 0.11812(15) 0.04851(19) 0.0830(6) Uani 1 1 d . . . . .
H10A H 0.6221 0.1438 -0.0285 0.125 Uiso 1 1 calc R U . . .
H10B H 0.7245 0.1144 0.0816 0.125 Uiso 1 1 calc R U . . .
H10C H 0.5805 0.0604 0.0429 0.125 Uiso 1 1 calc R U . . .
C11 C 0.27477(16) 0.18265(12) 0.29347(15) 0.0611(4) Uani 1 1 d . . . . .
H11A H 0.2200 0.2107 0.3539 0.073 Uiso 1 1 calc R U . . .
H11B H 0.2632 0.2191 0.2236 0.073 Uiso 1 1 calc R U . . .
C12 C 0.2029(2) 0.09566(14) 0.2654(2) 0.0870(7) Uani 1 1 d . . . . .
H12A H 0.2207 0.0561 0.3315 0.104 Uiso 1 1 calc R U . . .
H12B H 0.2460 0.0699 0.1975 0.104 Uiso 1 1 calc R U . . .
C13 C 0.0357(2) 0.10865(19) 0.2398(2) 0.1131(10) Uani 1 1 d . . . . .
H13A H -0.0107 0.0531 0.2217 0.170 Uiso 1 1 calc R U . . .
H13B H -0.0065 0.1336 0.3075 0.170 Uiso 1 1 calc R U . . .
H13C H 0.0188 0.1475 0.1738 0.170 Uiso 1 1 calc R U . . .

loop_
_atom_site_aniso_label
_atom_site_aniso_U_11
_atom_site_aniso_U_22
_atom_site_aniso_U_33
_atom_site_aniso_U_23
_atom_site_aniso_U_13
_atom_site_aniso_U_12
N1 0.0456(6) 0.0424(7) 0.0631(7) 0.0063(6) -0.0031(5) -0.0006(5)
O1 0.0615(7) 0.0649(9) 0.0980(10) -0.0243(7) -0.0083(6) 0.0122(6)
C1 0.0487(7) 0.0460(9) 0.0609(9) -0.0038(7) -0.0040(6) -0.0019(6)
C2 0.0602(8) 0.0427(9) 0.0702(10) 0.0065(7) -0.0009(7) -0.0016(7)
O2 0.0513(6) 0.0670(9) 0.1033(10) -0.0301(7) -0.0158(6) 0.0056(5)
C3 0.0679(10) 0.0594(12) 0.0933(13) 0.0095(10) -0.0109(9) -0.0155(8)
O3 0.0514(6) 0.0714(9) 0.0910(9) -0.0283(7) -0.0112(5) 0.0008(5)
C4 0.1029(15) 0.0697(15) 0.0969(15) -0.0061(11) -0.0040(12) -0.0305(12)
C5 0.0520(7) 0.0459(9) 0.0624(9) 0.0081(7) -0.0044(6) 0.0005(6)
C6 0.0796(11) 0.0576(12) 0.0719(11) 0.0045(8) 0.0079(9) 0.0039(8)
C7 0.0915(13) 0.0884(16) 0.0663(11) 0.0129(10) 0.0107(9) 0.0051(11)
C8 0.0575(8) 0.0477(10) 0.0701(10) 0.0039(8) 0.0015(7) 0.0009(7)
C9 0.0824(12) 0.0625(12) 0.0721(11) 0.0071(9) 0.0103(9) 0.0025(9)
C10 0.0894(13) 0.0796(15) 0.0813(13) -0.0075(11) 0.0141(10) -0.0013(11)
C11 0.0473(7) 0.0631(11) 0.0713(10) 0.0148(8) -0.0076(7) -0.0027(7)
C12 0.0779(12) 0.0729(14) 0.1055(15) 0.0261(12) -0.0283(11) -0.0254(10)
C13 0.0741(13) 0.134(2) 0.127(2) 0.0442(17) -0.0311(12) -0.0426(14)

loop_
_atom_type_symbol
_atom_type_description
_atom_type_scat_dispersion_real
_atom_type_scat_dispersion_imag
_atom_type_scat_source
C C 0.0033 0.0016 'International Tables Vol C Tables 4.2.6.8 and 6.1.1.4'
H H 0.0000 0.0000 'International Tables Vol C Tables 4.2.6.8 and 6.1.1.4'
N N 0.0061 0.0033 'International Tables Vol C Tables 4.2.6.8 and 6.1.1.4'
O O 0.0106 0.0060 'International Tables Vol C Tables 4.2.6.8 and 6.1.1.4'

loop_
_geom_angle_atom_site_label_1
_geom_angle_atom_site_label_2
_geom_angle_atom_site_label_3
_geom_angle
_geom_angle_site_symmetry_1
_geom_angle_site_symmetry_3
C2 N1 C8 110.86(12) . .
C2 N1 C11 105.67(11) . .
C8 N1 C11 111.58(12) . .
C2 N1 C5 111.84(12) . .
C8 N1 C5 106.16(11) . .
C11 N1 C5 110.84(11) . .
O1 C1 O3 122.04(14) . .
O1 C1 O2 120.15(14) . .
O3 C1 O2 117.81(14) . .
C3 C2 N1 115.98(13) . .
C3 C2 H2A 108.3 . .
N1 C2 H2A 108.3 . .
C3 C2 H2B 108.3 . .
N1 C2 H2B 108.3 . .
H2A C2 H2B 107.4 . .
C1 O2 H2 116.1(17) . .
C2 C3 C4 109.10(17) . .
C2 C3 H3A 109.9 . .
C4 C3 H3A 109.9 . .
C2 C3 H3B 109.9 . .
C4 C3 H3B 109.9 . .
H3A C3 H3B 108.3 . .
C3 C4 H4A 109.5 . .
C3 C4 H4B 109.5 . .
H4A C4 H4B 109.5 . .
C3 C4 H4C 109.5 . .
H4A C4 H4C 109.5 . .
H4B C4 H4C 109.5 . .
C6 C5 N1 116.37(13) . .
C6 C5 H5A 108.2 . .
N1 C5 H5A 108.2 . .
C6 C5 H5B 108.2 . .
N1 C5 H5B 108.2 . .
H5A C5 H5B 107.3 . .
C5 C6 C7 109.11(15) . .
C5 C6 H6A 109.9 . .
C7 C6 H6A 109.9 . .
C5 C6 H6B 109.9 . .
C7 C6 H6B 109.9 . .
H6A C6 H6B 108.3 . .
C6 C7 H7A 109.5 . .
C6 C7 H7B 109.5 . .
H7A C7 H7B 109.5 . .
C6 C7 H7C 109.5 . .
H7A C7 H7C 109.5 . .
H7B C7 H7C 109.5 . .
C9 C8 N1 116.01(14) . .
C9 C8 H8A 108.3 . .
N1 C8 H8A 108.3 . .
C9 C8 H8B 108.3 . .
N1 C8 H8B 108.3 . .
H8A C8 H8B 107.4 . .
C8 C9 C10 109.82(17) . .
C8 C9 H9A 109.7 . .
C10 C9 H9A 109.7 . .
C8 C9 H9B 109.7 . .
C10 C9 H9B 109.7 . .
H9A C9 H9B 108.2 . .
C9 C10 H10A 109.5 . .
C9 C10 H10B 109.5 . .
H10A C10 H10B 109.5 . .
C9 C10 H10C 109.5 . .
H10A C10 H10C 109.5 . .
H10B C10 H10C 109.5 . .
C12 C11 N1 116.77(14) . .
C12 C11 H11A 108.1 . .
N1 C11 H11A 108.1 . .
C12 C11 H11B 108.1 . .
N1 C11 H11B 108.1 . .
H11A C11 H11B 107.3 . .
C11 C12 C13 109.22(19) . .
C11 C12 H12A 109.8 . .
C13 C12 H12A 109.8 . .
C11 C12 H12B 109.8 . .
C13 C12 H12B 109.8 . .
H12A C12 H12B 108.3 . .
C12 C13 H13A 109.5 . .
C12 C13 H13B 109.5 . .
H13A C13 H13B 109.5 . .
C12 C13 H13C 109.5 . .
H13A C13 H13C 109.5 . .
H13B C13 H13C 109.5 . .

loop_
_geom_bond_atom_site_label_1
_geom_bond_atom_site_label_2
_geom_bond_distance
_geom_bond_site_symmetry_2
N1 C2 1.515(2) .
N1 C8 1.515(2) .
N1 C11 1.5209(18) .
N1 C5 1.5278(19) .
O1 C1 1.2335(19) .
C1 O3 1.2909(18) .
C1 O2 1.3070(17) .
C2 C3 1.510(2) .
C2 H2A 0.9700 .
C2 H2B 0.9700 .
O2 H2 0.873(10) .
C3 C4 1.517(3) .
C3 H3A 0.9700 .
C3 H3B 0.9700 .
C4 H4A 0.9600 .
C4 H4B 0.9600 .
C4 H4C 0.9600 .
C5 C6 1.502(2) .
C5 H5A 0.9700 .
C5 H5B 0.9700 .
C6 C7 1.511(3) .
C6 H6A 0.9700 .
C6 H6B 0.9700 .
C7 H7A 0.9600 .
C7 H7B 0.9600 .
C7 H7C 0.9600 .
C8 C9 1.507(2) .
C8 H8A 0.9700 .
C8 H8B 0.9700 .
C9 C10 1.517(3) .
C9 H9A 0.9700 .
C9 H9B 0.9700 .
C10 H10A 0.9600 .
C10 H10B 0.9600 .
C10 H10C 0.9600 .
C11 C12 1.499(3) .
C11 H11A 0.9700 .
C11 H11B 0.9700 .
C12 C13 1.518(3) .
C12 H12A 0.9700 .
C12 H12B 0.9700 .
C13 H13A 0.9600 .
C13 H13B 0.9600 .
C13 H13C 0.9600 .

loop_
_publcif_info_datablock.id
_publcif_info_datablock.publ_exptl
_publcif_info_datablock.publ_geom
_publcif_info_datablock.structure
{0334dc0d-fe5b-48ef-8855-f6aeb963d043} y y y

loop_
_publcif_info_exptl_table_extra_item
sin_theta_over_lambda_max

loop_
_publcif_info_tables.block_id
_publcif_info_tables.reference_item
{0334dc0d-fe5b-48ef-8855-f6aeb963d043} '_publcif_info_datablock.publ_exptl'

loop_
_publcif_info_cif.paper_type
CE
